data_4061878
_journal_name_full Organometallics
_journal_year 2003
_chemical_formula_moiety
;
Ru(CNC)(CO)Br2 [CNC = 2,6-bis(butyl-imidazol-
2-ylidene)pyridine)]
;
_chemical_formula_sum 'C20 H25 Br2 N5 O Ru'
_chemical_formula_weight 612.34
_space_group_IT_number 14
_symmetry_cell_setting monoclinic
_symmetry_space_group_name_Hall '-P 2yn'
_symmetry_space_group_name_H-M 'P 1 21/n 1'
_cell_angle_alpha 90.00
_cell_angle_beta 103.999(6)
_cell_angle_gamma 90.00
_cell_formula_units_Z 4
_cell_length_a 12.563(4)
_cell_length_b 11.196(3)
_cell_length_c 16.440(4)
_cell_measurement_temperature 293(2)
_cell_volume 2243.5(11)
_diffrn_ambient_temperature 293(2)
_exptl_crystal_density_diffrn 1.813
_cod_depositor_comments
;
The following automatic conversions were performed:
'_symmetry_cell_setting' value 'Monoclinic' changed to 'monoclinic'
according to '/home/saulius/struct/CIF-dictionaries/cif_core.dic'
dictionary named 'cif_core.dic' version 2.4.1 from 2010-06-29.

Automatic conversion script
Id: cif_fix_enum 1527 2010-12-29 10:47:43Z saulius 
;
_cod_original_sg_symbol_H-M 'P 21/n'
_cod_database_code 4061878

loop_
_symmetry_equiv_pos_as_xyz
'x, y, z'
'-x+1/2, y+1/2, -z+1/2'
'-x, -y, -z'
'x-1/2, -y-1/2, z-1/2'

loop_
_atom_site_label
_atom_site_type_symbol
_atom_site_fract_x
_atom_site_fract_y
_atom_site_fract_z
_atom_site_U_iso_or_equiv
_atom_site_adp_type
_atom_site_occupancy
_atom_site_symmetry_multiplicity
_atom_site_calc_flag
_atom_site_refinement_flags
_atom_site_disorder_assembly
_atom_site_disorder_group
Ru1 Ru 0.37691(4) 0.76021(3) 0.12205(3) 0.03120(13) Uani 1 1 d . . .
Br1 Br 0.16868(5) 0.75651(5) 0.09314(4) 0.04842(19) Uani 1 1 d . . .
N1 N 0.3630(3) 0.5904(4) -0.0139(3) 0.0368(10) Uani 1 1 d . . .
O1 O 0.3821(4) 1.0269(3) 0.1208(3) 0.0631(12) Uani 1 1 d . . .
C1 C 0.3651(4) 0.5146(4) 0.0537(3) 0.0348(12) Uani 1 1 d . . .
Br2 Br 0.58505(5) 0.75521(5) 0.14927(4) 0.04887(19) Uani 1 1 d . . .
N2 N 0.3547(4) 0.7586(4) -0.0784(3) 0.0400(11) Uani 1 1 d . . .
C2 C 0.3614(4) 0.3907(4) 0.0528(4) 0.0419(14) Uani 1 1 d . . .
H2 H 0.3589 0.3476 0.0040 0.050 Uiso 1 1 calc R . .
N3 N 0.3720(3) 0.5763(3) 0.1247(3) 0.0342(10) Uani 1 1 d . . .
C3 C 0.3616(5) 0.3343(4) 0.1274(4) 0.0478(15) Uani 1 1 d . . .
H3 H 0.3584 0.2513 0.1284 0.057 Uiso 1 1 calc R . .
N4 N 0.3785(4) 0.6007(4) 0.2616(3) 0.0386(11) Uani 1 1 d . . .
C4 C 0.3666(4) 0.3964(4) 0.2003(4) 0.0440(14) Uani 1 1 d . . .
H4 H 0.3668 0.3573 0.2502 0.053 Uiso 1 1 calc R . .
N5 N 0.4009(4) 0.7733(4) 0.3225(3) 0.0411(11) Uani 1 1 d . . .
C5 C 0.3711(4) 0.5191(4) 0.1962(3) 0.0359(12) Uani 1 1 d . . .
C11 C 0.3652(4) 0.7134(4) -0.0011(3) 0.0358(12) Uani 1 1 d . . .
C12 C 0.3468(5) 0.6673(5) -0.1381(4) 0.0467(15) Uani 1 1 d . . .
H12 H 0.3386 0.6777 -0.1954 0.056 Uiso 1 1 calc R . .
C13 C 0.3531(5) 0.5624(5) -0.0978(3) 0.0433(14) Uani 1 1 d . . .
H13 H 0.3512 0.4866 -0.1211 0.052 Uiso 1 1 calc R . .
C14 C 0.3462(6) 0.8864(5) -0.0985(4) 0.0623(19) Uani 1 1 d . . .
H14A H 0.4013 0.9074 -0.1284 0.075 Uiso 1 1 calc R . .
H14B H 0.3610 0.9321 -0.0469 0.075 Uiso 1 1 calc R . .
C15 C 0.2375(13) 0.9187(9) -0.1498(8) 0.216(9) Uani 1 1 d . . .
H15A H 0.2518 0.9443 -0.2026 0.259 Uiso 1 1 calc R . .
H15B H 0.2000 0.8426 -0.1617 0.259 Uiso 1 1 calc R . .
C16 C 0.1703(9) 0.9830(18) -0.1401(7) 0.217(10) Uani 1 1 d . . .
H16A H 0.1060 0.9330 -0.1451 0.260 Uiso 1 1 calc R . .
H16B H 0.1549 1.0333 -0.1896 0.260 Uiso 1 1 calc R . .
C17 C 0.1676(8) 1.0659(10) -0.0698(6) 0.140(4) Uani 1 1 d . . .
H17A H 0.0940 1.0713 -0.0630 0.210 Uiso 1 1 calc R . .
H17B H 0.1921 1.1436 -0.0821 0.210 Uiso 1 1 calc R . .
H17C H 0.2151 1.0363 -0.0191 0.210 Uiso 1 1 calc R . .
C21 C 0.3871(4) 0.7221(4) 0.2461(3) 0.0369(12) Uani 1 1 d . . .
C22 C 0.3995(5) 0.6875(5) 0.3838(4) 0.0516(16) Uani 1 1 d . . .
H22 H 0.4074 0.7022 0.4406 0.062 Uiso 1 1 calc R . .
C23 C 0.3849(5) 0.5801(6) 0.3467(4) 0.0524(16) Uani 1 1 d . . .
H23 H 0.3800 0.5068 0.3722 0.063 Uiso 1 1 calc R . .
C24 C 0.4250(5) 0.9002(5) 0.3406(3) 0.0439(14) Uani 1 1 d . . .
H24A H 0.3857 0.9276 0.3812 0.053 Uiso 1 1 calc R . .
H24B H 0.3995 0.9463 0.2897 0.053 Uiso 1 1 calc R . .
C25 C 0.5465(5) 0.9212(5) 0.3748(4) 0.0558(17) Uani 1 1 d . . .
H25A H 0.5855 0.8922 0.3346 0.067 Uiso 1 1 calc R . .
H25B H 0.5714 0.8756 0.4260 0.067 Uiso 1 1 calc R . .
C26 C 0.5746(5) 1.0520(5) 0.3930(4) 0.0592(17) Uani 1 1 d . . .
H26A H 0.5267 1.0845 0.4257 0.071 Uiso 1 1 calc R . .
H26B H 0.6494 1.0579 0.4265 0.071 Uiso 1 1 calc R . .
C27 C 0.5635(8) 1.1244(7) 0.3162(5) 0.106(3) Uani 1 1 d . . .
H27A H 0.5820 1.2059 0.3313 0.159 Uiso 1 1 calc R . .
H27B H 0.4892 1.1202 0.2832 0.159 Uiso 1 1 calc R . .
H27C H 0.6121 1.0939 0.2841 0.159 Uiso 1 1 calc R . .
C28 C 0.3795(5) 0.9241(5) 0.1203(3) 0.0405(13) Uani 1 1 d . . .

loop_
_atom_site_aniso_label
_atom_site_aniso_U_11
_atom_site_aniso_U_22
_atom_site_aniso_U_33
_atom_site_aniso_U_23
_atom_site_aniso_U_13
_atom_site_aniso_U_12
Ru1 0.0381(2) 0.0237(2) 0.0318(2) -0.00123(18) 0.00842(17) -0.00272(19)
Br1 0.0417(4) 0.0502(4) 0.0544(4) -0.0116(3) 0.0134(3) -0.0032(3)
N1 0.040(3) 0.034(2) 0.036(3) -0.006(2) 0.011(2) -0.001(2)
O1 0.087(4) 0.026(2) 0.068(3) -0.002(2) 0.002(2) 0.000(2)
C1 0.030(3) 0.027(3) 0.047(4) -0.002(2) 0.010(3) 0.001(2)
Br2 0.0416(4) 0.0453(4) 0.0589(4) -0.0063(3) 0.0105(3) -0.0018(3)
N2 0.048(3) 0.039(3) 0.034(2) 0.002(2) 0.012(2) -0.002(2)
C2 0.045(4) 0.034(3) 0.048(4) -0.006(3) 0.014(3) -0.002(2)
N3 0.040(3) 0.023(2) 0.040(3) -0.001(2) 0.010(2) 0.000(2)
C3 0.051(4) 0.024(3) 0.069(4) -0.002(3) 0.016(3) -0.003(3)
N4 0.050(3) 0.035(2) 0.031(3) 0.0040(19) 0.010(2) -0.008(2)
C4 0.048(4) 0.028(3) 0.056(4) 0.012(3) 0.012(3) -0.004(3)
N5 0.053(3) 0.037(2) 0.035(3) -0.003(2) 0.014(2) -0.002(2)
C5 0.035(3) 0.032(3) 0.038(3) 0.004(2) 0.004(3) 0.000(2)
C11 0.034(3) 0.032(3) 0.042(3) -0.002(2) 0.011(3) -0.002(2)
C12 0.053(4) 0.054(4) 0.037(4) -0.010(3) 0.018(3) -0.002(3)
C13 0.049(4) 0.045(3) 0.037(3) -0.015(3) 0.014(3) -0.003(3)
C14 0.102(6) 0.041(4) 0.039(4) 0.003(3) 0.008(4) 0.008(4)
C15 0.279(19) 0.098(8) 0.165(12) -0.073(8) -0.152(12) 0.106(10)
C16 0.064(8) 0.51(3) 0.078(8) -0.099(14) 0.013(6) 0.025(12)
C17 0.123(9) 0.204(12) 0.095(8) 0.007(7) 0.030(7) 0.069(8)
C21 0.037(3) 0.034(3) 0.040(3) -0.001(2) 0.009(3) -0.003(2)
C22 0.072(5) 0.052(4) 0.033(3) 0.000(3) 0.018(3) -0.006(3)
C23 0.064(5) 0.052(4) 0.041(4) 0.012(3) 0.011(3) -0.006(3)
C24 0.052(4) 0.041(3) 0.038(3) -0.009(2) 0.010(3) 0.002(3)
C25 0.045(4) 0.050(4) 0.071(5) -0.005(3) 0.011(3) 0.004(3)
C26 0.043(4) 0.054(4) 0.075(5) -0.010(3) 0.002(4) -0.003(3)
C27 0.147(9) 0.073(6) 0.104(7) 0.003(5) 0.039(6) -0.034(5)
C28 0.044(3) 0.036(3) 0.039(3) 0.000(3) 0.005(3) 0.001(3)

loop_
_geom_bond_atom_site_label_1
_geom_bond_atom_site_label_2
_geom_bond_distance
_geom_bond_site_symmetry_2
_geom_bond_publ_flag
Ru1 C28 1.835(5) . ?
Ru1 C21 2.056(5) . ?
Ru1 N3 2.061(4) . ?
Ru1 C11 2.062(5) . ?
Ru1 Br1 2.5435(11) . ?
Ru1 Br2 2.5444(11) . ?
N1 C13 1.389(6) . ?
N1 C11 1.391(6) . ?
N1 C1 1.394(6) . ?
O1 C28 1.152(6) . ?
C1 N3 1.342(6) . ?
C1 C2 1.387(6) . ?
N2 C11 1.344(6) . ?
N2 C12 1.404(6) . ?
N2 C14 1.466(6) . ?
C2 C3 1.379(7) . ?
N3 C5 1.341(6) . ?
C3 C4 1.374(7) . ?
N4 C21 1.393(6) . ?
N4 C5 1.397(6) . ?
N4 C23 1.400(6) . ?
C4 C5 1.377(6) . ?
N5 C21 1.354(6) . ?
N5 C22 1.396(7) . ?
N5 C24 1.468(6) . ?
C12 C13 1.341(7) . ?
C14 C15 1.466(12) . ?
C15 C16 1.150(13) . ?
C16 C17 1.489(14) . ?
C22 C23 1.341(8) . ?
C24 C25 1.512(8) . ?
C25 C26 1.518(8) . ?
C26 C27 1.479(9) . ?
